data_4122040
loop_
_publ_author_name
'Liedtke, Ren\'e'
'Scheidt, Felix'
'Ren, Jinjun'
'Schirmer, Birgitta'
'Cardenas, Allan Jay P.'
'Daniliuc, Constantin G.'
'Eckert, Hellmut'
'Warren, Timothy H.'
'Grimme, Stefan'
'Kehr, Gerald'
'Erker, Gerhard'

_publ_section_title
;
 Frustrated lewis pair modification by 1,1-carboboration: disclosure of a
 phosphine oxide triggered nitrogen monoxide addition to an intramolecular
 p/b frustrated lewis pair.
;
_journal_issue 25
_journal_name_full 'Journal of the American Chemical Society'
_journal_page_first 9014
_journal_page_last 9027
_journal_paper_doi 10.1021/ja5028293
_journal_volume 136
_journal_year 2014
_chemical_formula_sum 'C68 H49 B2 Cl2 F25 P2 Si'
_chemical_formula_weight 1523.62
_chemical_name_systematic
; 
 ? 
;
_space_group_IT_number 2
_symmetry_cell_setting triclinic
_symmetry_space_group_name_Hall '-P 1'
_symmetry_space_group_name_H-M 'P -1'
_atom_sites_solution_hydrogens geom
_atom_sites_solution_primary direct
_atom_sites_solution_secondary difmap
_audit_creation_method SHELXL-97
_cell_angle_alpha 92.337(3)
_cell_angle_beta 90.876(2)
_cell_angle_gamma 104.432(3)
_cell_formula_units_Z 2
_cell_length_a 11.2375(2)
_cell_length_b 13.2532(3)
_cell_length_c 24.0806(5)
_cell_measurement_reflns_used 10732
_cell_measurement_temperature 223(2)
_cell_measurement_theta_max 68.25
_cell_measurement_theta_min 0.88
_cell_volume 3469.13(13)
_computing_cell_refinement 'Collect (Nonius B.V., 1998)'
_computing_data_collection 'Collect (Nonius B.V., 1998)'
_computing_data_reduction 'Denzo-SMN (Otwinowski & Minor, 1997)'
_computing_molecular_graphics 'XP (BrukerAXS, 2000)'
_computing_publication_material 'SHELXL-97 (Sheldrick, 1997)'
_computing_structure_refinement 'SHELXL-97 (Sheldrick, 1997)'
_computing_structure_solution 'SHELXS-97 (Sheldrick, 1990)'
_diffrn_ambient_temperature 223(2)
_diffrn_measured_fraction_theta_full 0.956
_diffrn_measured_fraction_theta_max 0.956
_diffrn_measurement_device_type 'Nonius KappaCCD APEXII'
_diffrn_measurement_method '\w and \f scans'
_diffrn_radiation_monochromator graphite
_diffrn_radiation_source 'fine-focus sealed tube'
_diffrn_radiation_type CuK\a
_diffrn_radiation_wavelength 1.54178
_diffrn_reflns_av_R_equivalents 0.072
_diffrn_reflns_av_sigmaI/netI 0.0518
_diffrn_reflns_limit_h_max 13
_diffrn_reflns_limit_h_min 0
_diffrn_reflns_limit_k_max 15
_diffrn_reflns_limit_k_min -15
_diffrn_reflns_limit_l_max 28
_diffrn_reflns_limit_l_min -28
_diffrn_reflns_number 44578
_diffrn_reflns_theta_full 66.90
_diffrn_reflns_theta_max 66.90
_diffrn_reflns_theta_min 3.98
_exptl_absorpt_coefficient_mu 2.415
_exptl_absorpt_correction_T_max 0.9533
_exptl_absorpt_correction_T_min 0.7604
_exptl_absorpt_correction_type multi-scan
_exptl_absorpt_process_details 'Denzo (Otwinowski, Borek, Majewski & Minor, 2003)'
_exptl_crystal_colour colourless
_exptl_crystal_density_diffrn 1.459
_exptl_crystal_density_method 'not measured'
_exptl_crystal_description plate
_exptl_crystal_F_000 1540
_exptl_crystal_size_max 0.12
_exptl_crystal_size_mid 0.05
_exptl_crystal_size_min 0.02
_refine_diff_density_max 0.971
_refine_diff_density_min -0.360
_refine_diff_density_rms 0.051
_refine_ls_extinction_method none
_refine_ls_goodness_of_fit_ref 1.054
_refine_ls_hydrogen_treatment mixed
_refine_ls_matrix_type full
_refine_ls_number_parameters 945
_refine_ls_number_reflns 11796
_refine_ls_number_restraints 67
_refine_ls_restrained_S_all 1.065
_refine_ls_R_factor_all 0.0952
_refine_ls_R_factor_gt 0.0564
_refine_ls_shift/su_max 0.001
_refine_ls_shift/su_mean 0.000
_refine_ls_structure_factor_coef Fsqd
_refine_ls_weighting_details 'calc w=1/[\s^2^(Fo^2^)+(0.0598P)^2^+1.9121P] where P=(Fo^2^+2Fc^2^)/3'
_refine_ls_weighting_scheme calc
_refine_ls_wR_factor_gt 0.1314
_refine_ls_wR_factor_ref 0.1472
_reflns_number_gt 7758
_reflns_number_total 11796
_reflns_threshold_expression >2sigma(I)
_cod_data_source_file ja5028293_si_002.cif
_cod_data_source_block erk7031
_cod_depositor_comments 'Adding full bibliography for 4122035--4122048.cif.'
_cod_original_cell_volume 3469.13(12)
_cod_original_sg_symbol_H-M P-1
_cod_database_code 4122040

loop_
_symmetry_equiv_pos_as_xyz
'x, y, z'
'-x, -y, -z'

loop_
_atom_site_label
_atom_site_type_symbol
_atom_site_fract_x
_atom_site_fract_y
_atom_site_fract_z
_atom_site_U_iso_or_equiv
_atom_site_adp_type
_atom_site_occupancy
_atom_site_symmetry_multiplicity
_atom_site_calc_flag
_atom_site_refinement_flags
_atom_site_disorder_assembly
_atom_site_disorder_group
P1 P 0.31150(7) 0.30659(6) 0.13341(3) 0.0415(2) Uani 1 1 d . . .
P2 P 0.06375(8) 0.02567(6) 0.33113(3) 0.0448(2) Uani 1 1 d . . .
H1 H 0.166(2) 0.0303(19) 0.3606(11) 0.033(7) Uiso 1 1 d . . .
Si1 Si 0.45974(9) 0.39075(7) 0.25579(4) 0.0486(2) Uani 1 1 d . . .
B1 B 0.1568(3) 0.2044(3) 0.15706(15) 0.0438(9) Uani 1 1 d . . .
B2 B 0.3428(4) -0.1343(3) 0.32178(17) 0.0532(10) Uani 1 1 d . . .
H2 H 0.269(3) -0.069(3) 0.3142(15) 0.080 Uiso 1 1 d . . .
C1 C 0.3403(3) 0.3068(2) 0.20656(13) 0.0434(7) Uani 1 1 d . . .
C2 C 0.2363(3) 0.2303(2) 0.21585(13) 0.0422(7) Uani 1 1 d . . .
C3 C 0.2069(3) 0.1833(2) 0.27139(13) 0.0497(8) Uani 1 1 d . . .
H3A H 0.1692 0.2288 0.2945 0.060 Uiso 1 1 calc R . .
H3B H 0.2833 0.1788 0.2902 0.060 Uiso 1 1 calc R . .
C4 C 0.1191(3) 0.0741(2) 0.26532(13) 0.0480(8) Uani 1 1 d . . .
H4A H 0.1619 0.0260 0.2475 0.058 Uiso 1 1 calc R . .
H4B H 0.0490 0.0766 0.2412 0.058 Uiso 1 1 calc R . .
C11 C 0.3143(3) 0.4341(2) 0.10874(14) 0.0459(8) Uani 1 1 d . . .
C12 C 0.2651(4) 0.5007(3) 0.14200(16) 0.0601(10) Uani 1 1 d . . .
H12 H 0.2327 0.4792 0.1766 0.072 Uiso 1 1 calc R . .
C13 C 0.2634(4) 0.5985(3) 0.12465(18) 0.0716(11) Uani 1 1 d . . .
H13 H 0.2311 0.6435 0.1477 0.086 Uiso 1 1 calc R . .
C14 C 0.3087(4) 0.6303(3) 0.07388(19) 0.0747(12) Uani 1 1 d . . .
H14 H 0.3066 0.6966 0.0621 0.090 Uiso 1 1 calc R . .
C15 C 0.3568(4) 0.5650(3) 0.04047(18) 0.0736(12) Uani 1 1 d . . .
H15 H 0.3875 0.5865 0.0056 0.088 Uiso 1 1 calc R . .
C16 C 0.3605(4) 0.4673(3) 0.05794(15) 0.0600(10) Uani 1 1 d . . .
H16 H 0.3947 0.4233 0.0350 0.072 Uiso 1 1 calc R . .
C21 C 0.4095(3) 0.2508(2) 0.09011(13) 0.0432(8) Uani 1 1 d . . .
C22 C 0.5243(3) 0.2408(3) 0.10752(15) 0.0544(9) Uani 1 1 d . . .
H22 H 0.5567 0.2689 0.1426 0.065 Uiso 1 1 calc R . .
C23 C 0.5914(4) 0.1900(3) 0.07372(18) 0.0662(10) Uani 1 1 d . . .
H23 H 0.6688 0.1834 0.0860 0.079 Uiso 1 1 calc R . .
C24 C 0.5453(4) 0.1491(3) 0.02224(17) 0.0679(11) Uani 1 1 d . . .
H24 H 0.5913 0.1148 -0.0007 0.082 Uiso 1 1 calc R . .
C25 C 0.4316(4) 0.1580(3) 0.00406(16) 0.0704(11) Uani 1 1 d . . .
H25 H 0.4007 0.1305 -0.0313 0.084 Uiso 1 1 calc R . .
C26 C 0.3629(4) 0.2076(3) 0.03782(15) 0.0571(9) Uani 1 1 d . . .
H26 H 0.2847 0.2122 0.0256 0.069 Uiso 1 1 calc R . .
C31 C 0.5636(3) 0.4893(3) 0.21425(16) 0.0647(10) Uani 1 1 d . . .
H31A H 0.5151 0.5244 0.1919 0.097 Uiso 1 1 calc R . .
H31B H 0.6111 0.4549 0.1901 0.097 Uiso 1 1 calc R . .
H31C H 0.6189 0.5399 0.2390 0.097 Uiso 1 1 calc R . .
C32 C 0.5461(4) 0.3106(3) 0.29335(17) 0.0667(11) Uani 1 1 d . . .
H32A H 0.6120 0.3560 0.3158 0.100 Uiso 1 1 calc R . .
H32B H 0.5806 0.2696 0.2667 0.100 Uiso 1 1 calc R . .
H32C H 0.4909 0.2643 0.3172 0.100 Uiso 1 1 calc R . .
C33 C 0.3779(4) 0.4567(3) 0.30678(17) 0.0721(11) Uani 1 1 d . . .
H33A H 0.3253 0.4049 0.3289 0.108 Uiso 1 1 calc R . .
H33B H 0.3283 0.4947 0.2871 0.108 Uiso 1 1 calc R . .
H33C H 0.4375 0.5050 0.3310 0.108 Uiso 1 1 calc R . .
C41 C -0.0090(3) 0.1159(2) 0.36628(13) 0.0470(8) Uani 1 1 d . . .
C42 C -0.1305(3) 0.1184(3) 0.35107(15) 0.0556(9) Uani 1 1 d . . .
C43 C -0.1805(4) 0.1938(3) 0.37698(18) 0.0680(11) Uani 1 1 d . . .
H43 H -0.2607 0.1964 0.3668 0.082 Uiso 1 1 calc R . .
C44 C -0.1166(4) 0.2646(3) 0.41703(17) 0.0684(11) Uani 1 1 d . . .
C45 C 0.0011(4) 0.2607(3) 0.43090(15) 0.0630(10) Uani 1 1 d . . .
H45 H 0.0452 0.3093 0.4580 0.076 Uiso 1 1 calc R . .
C46 C 0.0585(3) 0.1886(3) 0.40691(13) 0.0509(8) Uani 1 1 d . . .
C47 C -0.2072(3) 0.0461(3) 0.30714(17) 0.0706(11) Uani 1 1 d . . .
H47A H -0.2906 0.0544 0.3074 0.106 Uiso 1 1 calc R . .
H47B H -0.2080 -0.0254 0.3147 0.106 Uiso 1 1 calc R . .
H47C H -0.1726 0.0626 0.2710 0.106 Uiso 1 1 calc R . .
C48 C -0.1751(5) 0.3436(4) 0.4443(2) 0.1023(17) Uani 1 1 d . . .
H48A H -0.2142 0.3162 0.4781 0.153 Uiso 1 1 calc R . .
H48B H -0.2363 0.3580 0.4191 0.153 Uiso 1 1 calc R . .
H48C H -0.1127 0.4075 0.4533 0.153 Uiso 1 1 calc R . .
C49 C 0.1875(4) 0.1926(3) 0.42606(16) 0.0667(11) Uani 1 1 d . . .
H49A H 0.1901 0.1264 0.4411 0.100 Uiso 1 1 calc R . .
H49B H 0.2139 0.2478 0.4546 0.100 Uiso 1 1 calc R . .
H49C H 0.2419 0.2063 0.3948 0.100 Uiso 1 1 calc R . .
C51 C -0.0200(3) -0.1093(2) 0.32997(13) 0.0473(8) Uani 1 1 d . . .
C52 C -0.0767(3) -0.1688(3) 0.28255(15) 0.0568(9) Uani 1 1 d . . .
C53 C -0.1391(4) -0.2715(3) 0.28881(18) 0.0711(11) Uani 1 1 d . . .
H53 H -0.1781 -0.3113 0.2574 0.085 Uiso 1 1 calc R . .
C54 C -0.1461(4) -0.3177(3) 0.33914(19) 0.0740(12) Uani 1 1 d . . .
C55 C -0.0886(4) -0.2593(3) 0.38503(17) 0.0671(11) Uani 1 1 d . . .
H55 H -0.0923 -0.2906 0.4195 0.080 Uiso 1 1 calc R . .
C56 C -0.0252(3) -0.1554(3) 0.38190(15) 0.0542(9) Uani 1 1 d . . .
C57 C -0.0725(4) -0.1301(3) 0.22375(15) 0.0700(11) Uani 1 1 d . . .
H57A H 0.0103 -0.1199 0.2101 0.105 Uiso 1 1 calc R . .
H57B H -0.0960 -0.0645 0.2240 0.105 Uiso 1 1 calc R . .
H57C H -0.1290 -0.1812 0.1997 0.105 Uiso 1 1 calc R . .
C58 C -0.2178(5) -0.4307(3) 0.3444(2) 0.115(2) Uani 1 1 d . . .
H58A H -0.3051 -0.4346 0.3445 0.173 Uiso 1 1 calc R . .
H58B H -0.1935 -0.4565 0.3788 0.173 Uiso 1 1 calc R . .
H58C H -0.2002 -0.4729 0.3132 0.173 Uiso 1 1 calc R . .
C59 C 0.0344(4) -0.0980(3) 0.43402(15) 0.0755(12) Uani 1 1 d . . .
H59A H 0.1229 -0.0787 0.4302 0.113 Uiso 1 1 calc R . .
H59B H 0.0136 -0.1425 0.4652 0.113 Uiso 1 1 calc R . .
H59C H 0.0053 -0.0356 0.4404 0.113 Uiso 1 1 calc R . .
C61 C 0.0450(3) 0.2601(2) 0.15015(14) 0.0445(8) Uani 1 1 d . . .
F62 F 0.08437(18) 0.27782(15) 0.05475(8) 0.0582(5) Uani 1 1 d . . .
C62 C 0.0192(3) 0.2960(2) 0.09913(14) 0.0473(8) Uani 1 1 d . . .
F63 F -0.0880(2) 0.38222(18) 0.03941(10) 0.0792(6) Uani 1 1 d . . .
C63 C -0.0684(3) 0.3486(3) 0.09006(16) 0.0583(9) Uani 1 1 d . . .
F64 F -0.2281(2) 0.41748(18) 0.12540(12) 0.0875(7) Uani 1 1 d . . .
C64 C -0.1392(3) 0.3678(3) 0.13363(19) 0.0627(10) Uani 1 1 d . . .
F65 F -0.1883(2) 0.35019(19) 0.22784(11) 0.0889(7) Uani 1 1 d . . .
C65 C -0.1195(3) 0.3338(3) 0.18523(18) 0.0626(10) Uani 1 1 d . . .
F66 F -0.0156(2) 0.24863(17) 0.24410(9) 0.0701(6) Uani 1 1 d . . .
C66 C -0.0291(3) 0.2810(3) 0.19228(15) 0.0544(9) Uani 1 1 d . . .
C71 C 0.1357(3) 0.0877(2) 0.12808(12) 0.0408(7) Uani 1 1 d . . .
F72 F -0.06232(18) 0.07669(15) 0.08733(9) 0.0669(6) Uani 1 1 d . . .
C72 C 0.0361(3) 0.0363(3) 0.09433(14) 0.0502(8) Uani 1 1 d . . .
F73 F -0.0707(2) -0.10098(16) 0.03255(10) 0.0826(7) Uani 1 1 d . . .
C73 C 0.0287(4) -0.0576(3) 0.06519(15) 0.0586(10) Uani 1 1 d . . .
F74 F 0.1199(2) -0.19320(16) 0.03903(10) 0.0871(7) Uani 1 1 d . . .
C74 C 0.1231(4) -0.1047(3) 0.06902(15) 0.0589(10) Uani 1 1 d . . .
F75 F 0.3140(2) -0.10759(16) 0.10883(10) 0.0761(6) Uani 1 1 d . . .
C75 C 0.2214(3) -0.0612(3) 0.10375(15) 0.0534(9) Uani 1 1 d . . .
F76 F 0.32497(17) 0.06992(13) 0.16576(8) 0.0555(5) Uani 1 1 d . . .
C76 C 0.2249(3) 0.0320(2) 0.13182(13) 0.0453(8) Uani 1 1 d . . .
C81 C 0.4276(3) -0.1228(2) 0.26615(14) 0.0505(8) Uani 1 1 d . . .
F82 F 0.4536(2) 0.05957(15) 0.27463(9) 0.0743(6) Uani 1 1 d . . .
C82 C 0.4798(3) -0.0243(3) 0.24827(15) 0.0546(9) Uani 1 1 d . . .
F83 F 0.6125(2) 0.09633(18) 0.19280(10) 0.0902(8) Uani 1 1 d . . .
C83 C 0.5609(4) -0.0033(3) 0.20576(16) 0.0635(10) Uani 1 1 d . . .
F84 F 0.6751(3) -0.0645(2) 0.13630(10) 0.0995(8) Uani 1 1 d . . .
C84 C 0.5941(4) -0.0828(3) 0.17756(16) 0.0696(11) Uani 1 1 d . . .
F85 F 0.5767(3) -0.2631(2) 0.16613(13) 0.1150(10) Uani 1 1 d . . .
C85 C 0.5447(4) -0.1828(3) 0.19291(18) 0.0721(11) Uani 1 1 d . . .
F86 F 0.4232(2) -0.30128(16) 0.24922(10) 0.0854(7) Uani 1 1 d . . .
C86 C 0.4641(4) -0.2002(3) 0.23651(16) 0.0610(10) Uani 1 1 d . . .
C91 C 0.4442(3) -0.0908(3) 0.37239(15) 0.0564(9) Uani 1 1 d . . .
F92 F 0.5306(3) -0.2350(2) 0.36091(11) 0.0962(8) Uani 1 1 d . . .
C92 C 0.5337(4) -0.1417(4) 0.38652(17) 0.0683(11) Uani 1 1 d . . .
F93 F 0.7111(3) -0.1562(3) 0.43654(14) 0.1381(13) Uani 1 1 d . . .
C93 C 0.6269(4) -0.1030(5) 0.4241(2) 0.0893(15) Uani 1 1 d . . .
F94 F 0.7283(2) 0.0338(3) 0.48797(11) 0.1277(12) Uani 1 1 d U . .
C94 C 0.6368(4) -0.0068(5) 0.45035(18) 0.0883(16) Uani 1 1 d . . .
F95 F 0.5589(3) 0.1407(2) 0.46369(11) 0.1078(10) Uani 1 1 d . . .
C95 C 0.5506(4) 0.0463(4) 0.43858(16) 0.0773(13) Uani 1 1 d . . .
F96 F 0.3774(2) 0.06256(17) 0.39155(10) 0.0787(7) Uani 1 1 d . . .
C96 C 0.4580(3) 0.0039(3) 0.40056(15) 0.0601(10) Uani 1 1 d . . .
C101 C 0.2534(3) -0.2508(3) 0.32842(15) 0.0549(9) Uani 1 1 d . . .
F102 F 0.3027(3) -0.2709(2) 0.42245(9) 0.0949(8) Uani 1 1 d . . .
C102 C 0.2396(4) -0.3098(3) 0.37479(16) 0.0677(11) Uani 1 1 d . . .
F103 F 0.1583(3) -0.4628(2) 0.42364(11) 0.1165(10) Uani 1 1 d . . .
C103 C 0.1637(4) -0.4089(3) 0.37682(18) 0.0781(12) Uani 1 1 d . . .
F104 F 0.0232(3) -0.5519(2) 0.33225(12) 0.1119(10) Uani 1 1 d . . .
C104 C 0.0958(4) -0.4537(3) 0.3310(2) 0.0790(13) Uani 1 1 d . . .
F105 F 0.0343(3) -0.4419(2) 0.23858(10) 0.1007(9) Uani 1 1 d . . .
C105 C 0.1026(4) -0.3990(3) 0.28422(17) 0.0701(11) Uani 1 1 d . . .
F106 F 0.1782(2) -0.24923(17) 0.23591(9) 0.0750(6) Uani 1 1 d . . .
C106 C 0.1777(4) -0.3006(3) 0.28383(15) 0.0612(10) Uani 1 1 d . . .
C5 C 0.8715(12) 0.6371(15) 0.0662(5) 0.073(3) Uani 0.61(3) 1 d PDU A 1
H5A H 0.9128 0.6885 0.0401 0.088 Uiso 0.61(3) 1 calc PR A 1
H5B H 0.8525 0.5682 0.0469 0.088 Uiso 0.61(3) 1 calc PR A 1
Cl1 Cl 0.9681(7) 0.6382(6) 0.1228(4) 0.1004(19) Uani 0.61(3) 1 d PDU A 1
Cl2 Cl 0.7373(12) 0.6658(12) 0.0868(3) 0.120(2) Uani 0.61(3) 1 d PDU A 1
C5A C 0.843(2) 0.618(3) 0.0690(9) 0.084(7) Uani 0.39(3) 1 d PDU A 2
H5A1 H 0.8771 0.6659 0.0398 0.100 Uiso 0.39(3) 1 calc PR A 2
H5A2 H 0.8417 0.5474 0.0553 0.100 Uiso 0.39(3) 1 calc PR A 2
Cl1A Cl 0.940(2) 0.6496(13) 0.1276(7) 0.141(5) Uani 0.39(3) 1 d PDU A 2
Cl2A Cl 0.6951(19) 0.6258(15) 0.0808(5) 0.103(3) Uani 0.39(3) 1 d PDU A 2

loop_
_atom_site_aniso_label
_atom_site_aniso_U_11
_atom_site_aniso_U_22
_atom_site_aniso_U_33
_atom_site_aniso_U_23
_atom_site_aniso_U_13
_atom_site_aniso_U_12
P1 0.0452(5) 0.0387(4) 0.0387(5) 0.0005(3) 0.0044(4) 0.0069(3)
P2 0.0457(5) 0.0464(5) 0.0377(5) 0.0036(4) 0.0005(4) 0.0028(4)
Si1 0.0512(5) 0.0418(5) 0.0464(5) -0.0034(4) -0.0008(4) 0.0006(4)
B1 0.044(2) 0.045(2) 0.040(2) 0.0009(16) 0.0021(16) 0.0065(16)
B2 0.054(2) 0.056(2) 0.049(2) -0.0035(19) 0.0037(19) 0.0137(19)
C1 0.0465(18) 0.0387(17) 0.0443(19) 0.0014(14) 0.0081(14) 0.0088(14)
C2 0.0475(19) 0.0381(16) 0.0377(17) -0.0011(14) 0.0057(14) 0.0048(14)
C3 0.051(2) 0.0528(19) 0.0382(18) 0.0032(15) 0.0037(15) -0.0010(16)
C4 0.052(2) 0.0461(18) 0.0405(19) 0.0030(15) 0.0043(15) 0.0028(15)
C11 0.0473(19) 0.0404(17) 0.048(2) -0.0015(15) 0.0050(15) 0.0077(14)
C12 0.074(3) 0.048(2) 0.057(2) 0.0009(17) 0.0116(19) 0.0118(18)
C13 0.092(3) 0.049(2) 0.080(3) 0.001(2) 0.013(2) 0.030(2)
C14 0.092(3) 0.049(2) 0.088(3) 0.016(2) 0.016(3) 0.023(2)
C15 0.094(3) 0.058(2) 0.075(3) 0.029(2) 0.027(2) 0.024(2)
C16 0.073(3) 0.053(2) 0.057(2) 0.0107(18) 0.0180(19) 0.0192(18)
C21 0.050(2) 0.0383(16) 0.0386(18) 0.0046(14) 0.0057(15) 0.0048(14)
C22 0.052(2) 0.055(2) 0.053(2) -0.0024(17) 0.0067(17) 0.0088(16)
C23 0.055(2) 0.073(2) 0.075(3) 0.001(2) 0.015(2) 0.0231(19)
C24 0.084(3) 0.059(2) 0.065(3) 0.000(2) 0.029(2) 0.025(2)
C25 0.097(3) 0.072(3) 0.044(2) -0.0095(19) 0.012(2) 0.026(2)
C26 0.065(2) 0.059(2) 0.049(2) -0.0027(17) 0.0045(18) 0.0185(18)
C31 0.060(2) 0.055(2) 0.070(3) 0.0016(19) 0.0032(19) -0.0023(18)
C32 0.067(2) 0.054(2) 0.071(3) 0.0041(19) -0.012(2) 0.0004(18)
C33 0.082(3) 0.063(2) 0.063(3) -0.013(2) 0.003(2) 0.006(2)
C41 0.047(2) 0.0527(19) 0.0381(18) 0.0094(15) 0.0035(15) 0.0049(15)
C42 0.055(2) 0.063(2) 0.049(2) 0.0139(17) 0.0085(17) 0.0115(18)
C43 0.061(2) 0.075(3) 0.075(3) 0.025(2) 0.020(2) 0.027(2)
C44 0.088(3) 0.064(2) 0.061(3) 0.017(2) 0.024(2) 0.028(2)
C45 0.088(3) 0.054(2) 0.046(2) 0.0052(17) 0.013(2) 0.013(2)
C46 0.062(2) 0.054(2) 0.0356(18) 0.0076(16) 0.0043(16) 0.0106(17)
C47 0.050(2) 0.090(3) 0.068(3) 0.005(2) -0.0071(19) 0.010(2)
C48 0.127(4) 0.087(3) 0.107(4) 0.018(3) 0.046(3) 0.050(3)
C49 0.072(3) 0.067(2) 0.056(2) -0.0130(19) -0.015(2) 0.011(2)
C51 0.0446(19) 0.0498(19) 0.0432(19) 0.0081(15) 0.0010(15) 0.0030(15)
C52 0.061(2) 0.049(2) 0.053(2) 0.0040(17) -0.0030(17) 0.0003(17)
C53 0.076(3) 0.056(2) 0.067(3) 0.001(2) -0.013(2) -0.008(2)
C54 0.072(3) 0.056(2) 0.081(3) 0.016(2) -0.008(2) -0.008(2)
C55 0.065(2) 0.061(2) 0.067(3) 0.023(2) -0.002(2) -0.0021(19)
C56 0.053(2) 0.053(2) 0.053(2) 0.0104(17) -0.0007(17) 0.0039(16)
C57 0.094(3) 0.059(2) 0.044(2) -0.0032(18) -0.008(2) -0.004(2)
C58 0.126(4) 0.063(3) 0.129(5) 0.027(3) -0.034(4) -0.032(3)
C59 0.094(3) 0.073(3) 0.047(2) 0.018(2) -0.009(2) -0.004(2)
C61 0.0421(18) 0.0410(17) 0.0465(19) -0.0028(15) 0.0017(15) 0.0036(14)
F62 0.0653(13) 0.0683(12) 0.0453(11) 0.0004(9) -0.0005(9) 0.0252(10)
C62 0.0449(19) 0.0455(18) 0.051(2) -0.0053(16) 0.0017(16) 0.0122(15)
F63 0.0848(16) 0.0825(15) 0.0787(16) 0.0049(12) -0.0174(13) 0.0375(13)
C63 0.056(2) 0.054(2) 0.064(2) 0.0057(18) -0.0064(19) 0.0118(18)
F64 0.0610(14) 0.0811(15) 0.130(2) 0.0078(14) 0.0070(14) 0.0349(12)
C64 0.041(2) 0.055(2) 0.093(3) -0.001(2) 0.002(2) 0.0144(17)
F65 0.0751(16) 0.0950(17) 0.1041(19) 0.0045(14) 0.0408(14) 0.0327(13)
C65 0.048(2) 0.060(2) 0.081(3) -0.005(2) 0.020(2) 0.0143(18)
F66 0.0779(15) 0.0790(14) 0.0587(14) 0.0122(11) 0.0250(11) 0.0266(11)
C66 0.052(2) 0.050(2) 0.057(2) 0.0030(17) 0.0115(17) 0.0059(17)
C71 0.0448(18) 0.0414(17) 0.0334(17) 0.0029(13) 0.0018(14) 0.0054(14)
F72 0.0570(13) 0.0541(11) 0.0847(15) -0.0094(10) -0.0178(11) 0.0082(10)
C72 0.051(2) 0.0489(19) 0.051(2) 0.0063(16) -0.0033(16) 0.0123(16)
F73 0.0950(17) 0.0591(13) 0.0844(16) -0.0190(12) -0.0375(14) 0.0074(12)
C73 0.071(3) 0.045(2) 0.051(2) -0.0099(17) -0.0133(19) 0.0009(18)
F74 0.120(2) 0.0552(13) 0.0853(17) -0.0290(12) -0.0173(14) 0.0276(13)
C74 0.081(3) 0.0402(19) 0.055(2) -0.0103(17) -0.005(2) 0.0163(18)
F75 0.0830(16) 0.0616(13) 0.0912(17) -0.0118(12) -0.0027(13) 0.0346(12)
C75 0.061(2) 0.0475(19) 0.054(2) -0.0007(17) 0.0003(18) 0.0185(17)
F76 0.0577(12) 0.0488(10) 0.0599(12) -0.0022(9) -0.0080(10) 0.0140(9)
C76 0.0469(19) 0.0460(18) 0.0396(18) 0.0004(15) -0.0027(15) 0.0056(15)
C81 0.056(2) 0.0455(19) 0.050(2) 0.0020(16) -0.0014(16) 0.0127(16)
F82 0.1025(17) 0.0496(12) 0.0708(15) -0.0028(10) -0.0023(12) 0.0205(11)
C82 0.065(2) 0.052(2) 0.048(2) 0.0001(17) -0.0076(18) 0.0177(18)
F83 0.1091(19) 0.0699(15) 0.0818(17) 0.0279(12) 0.0037(14) 0.0003(13)
C83 0.075(3) 0.056(2) 0.054(2) 0.0133(19) -0.010(2) 0.005(2)
F84 0.0999(19) 0.117(2) 0.0731(16) 0.0145(15) 0.0318(15) 0.0079(16)
C84 0.070(3) 0.085(3) 0.050(2) 0.011(2) 0.014(2) 0.009(2)
F85 0.139(3) 0.0885(18) 0.120(2) -0.0100(16) 0.070(2) 0.0318(17)
C85 0.083(3) 0.066(3) 0.067(3) -0.004(2) 0.022(2) 0.018(2)
F86 0.1087(19) 0.0502(12) 0.0983(18) 0.0049(12) 0.0424(15) 0.0193(12)
C86 0.071(3) 0.050(2) 0.061(2) 0.0036(18) 0.013(2) 0.0134(18)
C91 0.048(2) 0.070(2) 0.051(2) 0.0004(18) 0.0066(16) 0.0146(18)
F92 0.104(2) 0.113(2) 0.0917(19) 0.0037(16) 0.0023(15) 0.0643(16)
C92 0.056(2) 0.097(3) 0.057(2) 0.007(2) 0.0015(19) 0.027(2)
F93 0.092(2) 0.234(4) 0.112(2) 0.033(2) -0.0132(18) 0.081(2)
C93 0.055(3) 0.153(5) 0.066(3) 0.026(3) 0.003(2) 0.036(3)
F94 0.0773(18) 0.207(3) 0.0713(17) 0.0107(19) -0.0255(14) -0.0150(19)
C94 0.049(3) 0.150(5) 0.050(3) 0.015(3) -0.008(2) -0.008(3)
F95 0.103(2) 0.114(2) 0.0756(17) -0.0317(16) -0.0014(14) -0.0248(16)
C95 0.068(3) 0.100(3) 0.045(2) -0.014(2) 0.004(2) -0.013(3)
F96 0.0762(15) 0.0717(14) 0.0858(17) -0.0263(12) -0.0047(12) 0.0189(12)
C96 0.050(2) 0.072(2) 0.054(2) -0.0066(19) 0.0031(18) 0.0094(19)
C101 0.054(2) 0.058(2) 0.051(2) -0.0013(18) 0.0064(17) 0.0130(17)
F102 0.112(2) 0.1026(18) 0.0521(14) 0.0083(13) -0.0054(13) -0.0069(15)
C102 0.075(3) 0.073(3) 0.050(2) 0.000(2) 0.001(2) 0.009(2)
F103 0.152(3) 0.0977(19) 0.0796(18) 0.0306(15) 0.0060(18) -0.0106(18)
C103 0.098(3) 0.071(3) 0.059(3) 0.014(2) 0.009(2) 0.007(2)
F104 0.134(2) 0.0731(16) 0.104(2) 0.0091(14) 0.0123(18) -0.0207(16)
C104 0.089(3) 0.059(3) 0.078(3) 0.002(2) 0.014(3) -0.004(2)
F105 0.111(2) 0.0923(17) 0.0736(17) -0.0093(14) -0.0112(15) -0.0191(15)
C105 0.072(3) 0.066(3) 0.061(3) -0.006(2) 0.002(2) -0.002(2)
F106 0.0788(15) 0.0773(14) 0.0599(14) 0.0048(11) -0.0072(11) 0.0029(12)
C106 0.065(2) 0.068(2) 0.051(2) 0.0082(19) 0.0085(18) 0.014(2)
C5 0.089(6) 0.070(6) 0.057(5) 0.011(4) 0.012(4) 0.013(5)
Cl1 0.097(3) 0.103(3) 0.096(3) 0.023(3) -0.020(2) 0.0153(19)
Cl2 0.114(4) 0.161(5) 0.105(3) -0.004(3) 0.008(2) 0.075(4)
C5A 0.088(9) 0.087(10) 0.078(9) 0.007(7) 0.019(6) 0.024(8)
Cl1A 0.164(8) 0.154(6) 0.095(4) -0.019(4) -0.010(5) 0.024(5)
Cl2A 0.123(6) 0.138(6) 0.068(4) 0.016(3) 0.019(3) 0.071(5)

loop_
_atom_type_symbol
_atom_type_description
_atom_type_scat_dispersion_real
_atom_type_scat_dispersion_imag
_atom_type_scat_source
C C 0.0181 0.0091 'International Tables Vol C Tables 4.2.6.8 and 6.1.1.4'
H H 0.0000 0.0000 'International Tables Vol C Tables 4.2.6.8 and 6.1.1.4'
B B 0.0090 0.0039 'International Tables Vol C Tables 4.2.6.8 and 6.1.1.4'
F F 0.0727 0.0534 'International Tables Vol C Tables 4.2.6.8 and 6.1.1.4'
Si Si 0.2541 0.3302 'International Tables Vol C Tables 4.2.6.8 and 6.1.1.4'
P P 0.2955 0.4335 'International Tables Vol C Tables 4.2.6.8 and 6.1.1.4'
Cl Cl 0.3639 0.7018 'International Tables Vol C Tables 4.2.6.8 and 6.1.1.4'

loop_
_geom_angle_atom_site_label_1
_geom_angle_atom_site_label_2
_geom_angle_atom_site_label_3
_geom_angle
C1 P1 C21 115.76(15)
C1 P1 C11 113.52(14)
C21 P1 C11 107.75(15)
C1 P1 B1 79.01(14)
C21 P1 B1 114.92(15)
C11 P1 B1 123.67(16)
C1 P1 C2 35.75(12)
C21 P1 C2 120.96(13)
C11 P1 C2 130.09(13)
B1 P1 C2 43.42(13)
C4 P2 C41 110.05(15)
C4 P2 C51 115.65(15)
C41 P2 C51 115.64(15)
C4 P2 H1 103.5(11)
C41 P2 H1 105.5(11)
C51 P2 H1 105.1(11)
C31 Si1 C32 111.37(18)
C31 Si1 C33 109.96(18)
C32 Si1 C33 109.4(2)
C31 Si1 C1 107.56(16)
C32 Si1 C1 110.98(15)
C33 Si1 C1 107.45(16)
C61 B1 C71 116.4(3)
C61 B1 C2 116.2(3)
C71 B1 C2 117.9(3)
C61 B1 P1 107.1(2)
C71 B1 P1 114.0(2)
C2 B1 P1 78.50(18)
C101 B2 C91 115.8(3)
C101 B2 C81 114.4(3)
C91 B2 C81 103.0(3)
C101 B2 H2 107.2(16)
C91 B2 H2 111.6(16)
C81 B2 H2 104.3(16)
C2 C1 P1 94.7(2)
C2 C1 Si1 131.6(2)
P1 C1 Si1 133.44(17)
C1 C2 C3 123.5(3)
C1 C2 B1 107.4(3)
C3 C2 B1 129.1(3)
C1 C2 P1 49.58(17)
C3 C2 P1 171.8(2)
B1 C2 P1 58.08(16)
C2 C3 C4 111.7(3)
C2 C3 H3A 109.3
C4 C3 H3A 109.3
C2 C3 H3B 109.3
C4 C3 H3B 109.3
H3A C3 H3B 107.9
C3 C4 P2 112.2(2)
C3 C4 H4A 109.2
P2 C4 H4A 109.2
C3 C4 H4B 109.2
P2 C4 H4B 109.2
H4A C4 H4B 107.9
C16 C11 C12 118.7(3)
C16 C11 P1 123.1(3)
C12 C11 P1 118.2(3)
C13 C12 C11 120.4(4)
C13 C12 H12 119.8
C11 C12 H12 119.8
C14 C13 C12 120.4(4)
C14 C13 H13 119.8
C12 C13 H13 119.8
C15 C14 C13 119.7(4)
C15 C14 H14 120.1
C13 C14 H14 120.1
C14 C15 C16 120.2(4)
C14 C15 H15 119.9
C16 C15 H15 119.9
C11 C16 C15 120.5(4)
C11 C16 H16 119.7
C15 C16 H16 119.7
C22 C21 C26 118.6(3)
C22 C21 P1 123.5(2)
C26 C21 P1 117.7(3)
C23 C22 C21 120.7(3)
C23 C22 H22 119.7
C21 C22 H22 119.7
C24 C23 C22 120.2(4)
C24 C23 H23 119.9
C22 C23 H23 119.9
C23 C24 C25 120.2(4)
C23 C24 H24 119.9
C25 C24 H24 119.9
C24 C25 C26 120.1(4)
C24 C25 H25 119.9
C26 C25 H25 119.9
C25 C26 C21 120.2(4)
C25 C26 H26 119.9
C21 C26 H26 119.9
Si1 C31 H31A 109.5
Si1 C31 H31B 109.5
H31A C31 H31B 109.5
Si1 C31 H31C 109.5
H31A C31 H31C 109.5
H31B C31 H31C 109.5
Si1 C32 H32A 109.5
Si1 C32 H32B 109.5
H32A C32 H32B 109.5
Si1 C32 H32C 109.5
H32A C32 H32C 109.5
H32B C32 H32C 109.5
Si1 C33 H33A 109.5
Si1 C33 H33B 109.5
H33A C33 H33B 109.5
Si1 C33 H33C 109.5
H33A C33 H33C 109.5
H33B C33 H33C 109.5
C46 C41 C42 120.1(3)
C46 C41 P2 119.5(3)
C42 C41 P2 120.4(3)
C43 C42 C41 118.4(3)
C43 C42 C47 118.1(4)
C41 C42 C47 123.5(3)
C44 C43 C42 122.3(4)
C44 C43 H43 118.8
C42 C43 H43 118.8
C45 C44 C43 118.1(4)
C45 C44 C48 121.6(4)
C43 C44 C48 120.3(4)
C44 C45 C46 123.4(4)
C44 C45 H45 118.3
C46 C45 H45 118.3
C45 C46 C41 117.7(3)
C45 C46 C49 118.0(3)
C41 C46 C49 124.3(3)
C42 C47 H47A 109.5
C42 C47 H47B 109.5
H47A C47 H47B 109.5
C42 C47 H47C 109.5
H47A C47 H47C 109.5
H47B C47 H47C 109.5
C44 C48 H48A 109.5
C44 C48 H48B 109.5
H48A C48 H48B 109.5
C44 C48 H48C 109.5
H48A C48 H48C 109.5
H48B C48 H48C 109.5
C46 C49 H49A 109.5
C46 C49 H49B 109.5
H49A C49 H49B 109.5
C46 C49 H49C 109.5
H49A C49 H49C 109.5
H49B C49 H49C 109.5
C52 C51 C56 120.0(3)
C52 C51 P2 125.5(3)
C56 C51 P2 114.5(2)
C53 C52 C51 118.3(3)
C53 C52 C57 116.4(3)
C51 C52 C57 125.3(3)
C54 C53 C52 122.5(4)
C54 C53 H53 118.7
C52 C53 H53 118.7
C53 C54 C55 118.6(3)
C53 C54 C58 120.8(4)
C55 C54 C58 120.6(4)
C54 C55 C56 122.0(4)
C54 C55 H55 119.0
C56 C55 H55 119.0
C55 C56 C51 118.5(3)
C55 C56 C59 118.2(3)
C51 C56 C59 123.3(3)
C52 C57 H57A 109.5
C52 C57 H57B 109.5
H57A C57 H57B 109.5
C52 C57 H57C 109.5
H57A C57 H57C 109.5
H57B C57 H57C 109.5
C54 C58 H58A 109.5
C54 C58 H58B 109.5
H58A C58 H58B 109.5
C54 C58 H58C 109.5
H58A C58 H58C 109.5
H58B C58 H58C 109.5
C56 C59 H59A 109.5
C56 C59 H59B 109.5
H59A C59 H59B 109.5
C56 C59 H59C 109.5
H59A C59 H59C 109.5
H59B C59 H59C 109.5
C66 C61 C62 113.6(3)
C66 C61 B1 125.8(3)
C62 C61 B1 120.5(3)
F62 C62 C63 116.7(3)
F62 C62 C61 118.6(3)
C63 C62 C61 124.6(3)
F63 C63 C62 121.5(4)
F63 C63 C64 119.2(3)
C62 C63 C64 119.2(4)
F64 C64 C65 120.3(4)
F64 C64 C63 120.3(4)
C65 C64 C63 119.4(3)
F65 C65 C64 120.3(4)
F65 C65 C66 120.6(4)
C64 C65 C66 119.1(3)
F66 C66 C65 116.0(3)
F66 C66 C61 120.0(3)
C65 C66 C61 124.0(4)
C72 C71 C76 112.5(3)
C72 C71 B1 126.0(3)
C76 C71 B1 121.4(3)
F72 C72 C73 114.9(3)
F72 C72 C71 121.0(3)
C73 C72 C71 124.0(3)
F73 C73 C74 120.3(3)
F73 C73 C72 120.0(3)
C74 C73 C72 119.7(3)
F74 C74 C73 120.5(3)
F74 C74 C75 120.1(3)
C73 C74 C75 119.4(3)
F75 C75 C74 120.2(3)
F75 C75 C76 121.0(3)
C74 C75 C76 118.8(3)
F76 C76 C75 115.4(3)
F76 C76 C71 119.2(3)
C75 C76 C71 125.4(3)
C86 C81 C82 113.1(3)
C86 C81 B2 127.8(3)
C82 C81 B2 118.8(3)
F82 C82 C83 116.0(3)
F82 C82 C81 119.3(3)
C83 C82 C81 124.6(3)
F83 C83 C84 119.3(4)
F83 C83 C82 120.7(4)
C84 C83 C82 120.0(3)
F84 C84 C83 121.3(4)
F84 C84 C85 120.3(4)
C83 C84 C85 118.3(4)
F85 C85 C84 119.7(4)
F85 C85 C86 120.6(4)
C84 C85 C86 119.7(4)
F86 C86 C81 120.9(3)
F86 C86 C85 114.9(3)
C81 C86 C85 124.2(3)
C96 C91 C92 113.4(4)
C96 C91 B2 123.8(3)
C92 C91 B2 122.4(3)
F92 C92 C93 117.0(4)
F92 C92 C91 118.8(4)
C93 C92 C91 124.2(5)
F93 C93 C92 121.8(6)
F93 C93 C94 118.6(5)
C92 C93 C94 119.6(5)
F94 C94 C95 120.2(6)
F94 C94 C93 121.0(5)
C95 C94 C93 118.7(4)
F95 C95 C94 119.7(4)
F95 C95 C96 120.8(5)
C94 C95 C96 119.6(4)
F96 C96 C95 115.2(4)
F96 C96 C91 120.4(3)
C95 C96 C91 124.4(4)
C102 C101 C106 112.4(3)
C102 C101 B2 127.8(3)
C106 C101 B2 119.7(3)
F102 C102 C101 119.9(3)
F102 C102 C103 115.7(4)
C101 C102 C103 124.4(4)
F103 C103 C104 119.7(4)
F103 C103 C102 120.6(4)
C104 C103 C102 119.7(4)
F104 C104 C105 120.8(4)
F104 C104 C103 120.1(4)
C105 C104 C103 119.1(4)
F105 C105 C104 119.8(4)
F105 C105 C106 120.5(4)
C104 C105 C106 119.7(4)
F106 C106 C105 116.6(3)
F106 C106 C101 118.7(3)
C105 C106 C101 124.6(4)
Cl2 C5 Cl1 110.7(7)
Cl2 C5 H5A 109.5
Cl1 C5 H5A 109.5
Cl2 C5 H5B 109.5
Cl1 C5 H5B 109.5
H5A C5 H5B 108.1
Cl2A C5A Cl1A 113.7(12)
Cl2A C5A H5A1 108.8
Cl1A C5A H5A1 108.8
Cl2A C5A H5A2 108.8
Cl1A C5A H5A2 108.8
H5A1 C5A H5A2 107.7

loop_
_geom_bond_atom_site_label_1
_geom_bond_atom_site_label_2
_geom_bond_distance
P1 C1 1.786(3)
P1 C21 1.796(3)
P1 C11 1.807(3)
P1 B1 2.025(4)
P1 C2 2.338(3)
P2 C4 1.796(3)
P2 C41 1.800(4)
P2 C51 1.800(3)
P2 H1 1.33(3)
Si1 C31 1.858(4)
Si1 C32 1.859(4)
Si1 C33 1.861(4)
Si1 C1 1.883(3)
B1 C61 1.618(5)
B1 C71 1.631(5)
B1 C2 1.640(5)
B2 C101 1.634(5)
B2 C91 1.640(5)
B2 C81 1.646(5)
B2 H2 1.35(4)
C1 C2 1.370(4)
C2 C3 1.505(4)
C3 C4 1.535(4)
C3 H3A 0.9800
C3 H3B 0.9800
C4 H4A 0.9800
C4 H4B 0.9800
C11 C16 1.381(5)
C11 C12 1.388(5)
C12 C13 1.383(5)
C12 H12 0.9400
C13 C14 1.373(6)
C13 H13 0.9400
C14 C15 1.371(6)
C14 H14 0.9400
C15 C16 1.388(5)
C15 H15 0.9400
C16 H16 0.9400
C21 C22 1.389(5)
C21 C26 1.400(5)
C22 C23 1.383(5)
C22 H22 0.9400
C23 C24 1.373(6)
C23 H23 0.9400
C24 C25 1.379(6)
C24 H24 0.9400
C25 C26 1.384(5)
C25 H25 0.9400
C26 H26 0.9400
C31 H31A 0.9700
C31 H31B 0.9700
C31 H31C 0.9700
C32 H32A 0.9700
C32 H32B 0.9700
C32 H32C 0.9700
C33 H33A 0.9700
C33 H33B 0.9700
C33 H33C 0.9700
C41 C46 1.413(5)
C41 C42 1.417(5)
C42 C43 1.394(5)
C42 C47 1.503(5)
C43 C44 1.377(6)
C43 H43 0.9400
C44 C45 1.373(6)
C44 C48 1.503(6)
C45 C46 1.392(5)
C45 H45 0.9400
C46 C49 1.502(5)
C47 H47A 0.9700
C47 H47B 0.9700
C47 H47C 0.9700
C48 H48A 0.9700
C48 H48B 0.9700
C48 H48C 0.9700
C49 H49A 0.9700
C49 H49B 0.9700
C49 H49C 0.9700
C51 C52 1.409(5)
C51 C56 1.410(5)
C52 C53 1.383(5)
C52 C57 1.523(5)
C53 C54 1.375(5)
C53 H53 0.9400
C54 C55 1.378(5)
C54 C58 1.525(5)
C55 C56 1.389(5)
C55 H55 0.9400
C56 C59 1.498(5)
C57 H57A 0.9700
C57 H57B 0.9700
C57 H57C 0.9700
C58 H58A 0.9700
C58 H58B 0.9700
C58 H58C 0.9700
C59 H59A 0.9700
C59 H59B 0.9700
C59 H59C 0.9700
C61 C66 1.385(5)
C61 C62 1.388(5)
F62 C62 1.352(4)
C62 C63 1.360(5)
F63 C63 1.349(4)
C63 C64 1.379(5)
F64 C64 1.343(4)
C64 C65 1.372(6)
F65 C65 1.338(4)
C65 C66 1.381(5)
F66 C66 1.354(4)
C71 C72 1.387(4)
C71 C76 1.390(4)
F72 C72 1.355(4)
C72 C73 1.387(5)
F73 C73 1.346(4)
C73 C74 1.363(5)
F74 C74 1.344(4)
C74 C75 1.366(5)
F75 C75 1.339(4)
C75 C76 1.375(5)
F76 C76 1.357(3)
C81 C86 1.375(5)
C81 C82 1.380(5)
F82 C82 1.356(4)
C82 C83 1.372(5)
F83 C83 1.355(4)
C83 C84 1.362(6)
F84 C84 1.346(4)
C84 C85 1.371(6)
F85 C85 1.349(4)
C85 C86 1.386(5)
F86 C86 1.353(4)
C91 C96 1.375(5)
C91 C92 1.389(5)
F92 C92 1.351(5)
C92 C93 1.358(6)
F93 C93 1.350(5)
C93 C94 1.378(7)
F94 C94 1.350(5)
C94 C95 1.364(7)
F95 C95 1.348(5)
C95 C96 1.370(5)
F96 C96 1.352(4)
C101 C102 1.378(5)
C101 C106 1.395(5)
F102 C102 1.353(4)
C102 C103 1.379(6)
F103 C103 1.353(5)
C103 C104 1.359(6)
F104 C104 1.355(5)
C104 C105 1.357(6)
F105 C105 1.351(4)
C105 C106 1.366(5)
F106 C106 1.363(4)
C5 Cl2 1.720(10)
C5 Cl1 1.728(9)
C5 H5A 0.9800
C5 H5B 0.9800
C5A Cl2A 1.719(13)
C5A Cl1A 1.739(13)
C5A H5A1 0.9800
C5A H5A2 0.9800

loop_
_geom_torsion_atom_site_label_1
_geom_torsion_atom_site_label_2
_geom_torsion_atom_site_label_3
_geom_torsion_atom_site_label_4
_geom_torsion
C1 P1 B1 C61 110.2(2)
C21 P1 B1 C61 -136.3(2)
C11 P1 B1 C61 -0.8(3)
C2 P1 B1 C61 114.1(3)
C1 P1 B1 C71 -119.6(3)
C21 P1 B1 C71 -6.1(3)
C11 P1 B1 C71 129.4(2)
C2 P1 B1 C71 -115.7(3)
C1 P1 B1 C2 -3.91(17)
C21 P1 B1 C2 109.54(19)
C11 P1 B1 C2 -115.0(2)
C21 P1 C1 C2 -107.9(2)
C11 P1 C1 C2 126.7(2)
B1 P1 C1 C2 4.6(2)
C21 P1 C1 Si1 78.1(3)
C11 P1 C1 Si1 -47.3(3)
B1 P1 C1 Si1 -169.4(3)
C2 P1 C1 Si1 -174.0(4)
C31 Si1 C1 C2 -172.7(3)
C32 Si1 C1 C2 65.2(4)
C33 Si1 C1 C2 -54.4(4)
C31 Si1 C1 P1 -0.7(3)
C32 Si1 C1 P1 -122.8(3)
C33 Si1 C1 P1 117.6(3)
P1 C1 C2 C3 174.5(3)
Si1 C1 C2 C3 -11.3(5)
P1 C1 C2 B1 -5.9(3)
Si1 C1 C2 B1 168.3(3)
Si1 C1 C2 P1 174.2(4)
C61 B1 C2 C1 -98.3(3)
C71 B1 C2 C1 116.4(3)
P1 B1 C2 C1 5.3(2)
C61 B1 C2 C3 81.3(4)
C71 B1 C2 C3 -64.0(4)
P1 B1 C2 C3 -175.2(3)
C61 B1 C2 P1 -103.6(3)
C71 B1 C2 P1 111.2(3)
C21 P1 C2 C1 92.0(2)
C11 P1 C2 C1 -73.9(3)
B1 P1 C2 C1 -173.4(3)
C1 P1 C2 C3 -33.9(15)
C21 P1 C2 C3 58.1(16)
C11 P1 C2 C3 -107.8(16)
B1 P1 C2 C3 152.7(16)
C1 P1 C2 B1 173.4(3)
C21 P1 C2 B1 -94.6(2)
C11 P1 C2 B1 99.5(2)
C1 C2 C3 C4 -156.5(3)
B1 C2 C3 C4 24.0(5)
P1 C2 C3 C4 -125.9(15)
C2 C3 C4 P2 -170.7(2)
C41 P2 C4 C3 56.1(3)
C51 P2 C4 C3 -170.5(2)
C1 P1 C11 C16 143.5(3)
C21 P1 C11 C16 13.9(3)
B1 P1 C11 C16 -124.2(3)
C2 P1 C11 C16 -178.7(3)
C1 P1 C11 C12 -38.0(3)
C21 P1 C11 C12 -167.6(3)
B1 P1 C11 C12 54.3(3)
C2 P1 C11 C12 -0.3(4)
C16 C11 C12 C13 -0.5(6)
P1 C11 C12 C13 -179.0(3)
C11 C12 C13 C14 1.1(6)
C12 C13 C14 C15 -0.6(7)
C13 C14 C15 C16 -0.3(7)
C12 C11 C16 C15 -0.4(6)
P1 C11 C16 C15 178.0(3)
C14 C15 C16 C11 0.9(6)
C1 P1 C21 C22 -21.6(3)
C11 P1 C21 C22 106.7(3)
B1 P1 C21 C22 -111.1(3)
C2 P1 C21 C22 -62.1(3)
C1 P1 C21 C26 153.0(2)
C11 P1 C21 C26 -78.7(3)
B1 P1 C21 C26 63.5(3)
C2 P1 C21 C26 112.6(3)
C26 C21 C22 C23 0.5(5)
P1 C21 C22 C23 175.1(3)
C21 C22 C23 C24 0.3(6)
C22 C23 C24 C25 -0.3(6)
C23 C24 C25 C26 -0.6(6)
C24 C25 C26 C21 1.4(6)
C22 C21 C26 C25 -1.3(5)
P1 C21 C26 C25 -176.2(3)
C4 P2 C41 C46 -97.1(3)
C51 P2 C41 C46 129.5(3)
C4 P2 C41 C42 79.1(3)
C51 P2 C41 C42 -54.2(3)
C46 C41 C42 C43 0.1(5)
P2 C41 C42 C43 -176.1(3)
C46 C41 C42 C47 178.2(3)
P2 C41 C42 C47 1.9(5)
C41 C42 C43 C44 -0.7(5)
C47 C42 C43 C44 -178.9(3)
C42 C43 C44 C45 0.9(6)
C42 C43 C44 C48 -179.2(4)
C43 C44 C45 C46 -0.5(6)
C48 C44 C45 C46 179.7(4)
C44 C45 C46 C41 -0.1(5)
C44 C45 C46 C49 -179.8(3)
C42 C41 C46 C45 0.3(5)
P2 C41 C46 C45 176.5(2)
C42 C41 C46 C49 179.9(3)
P2 C41 C46 C49 -3.8(5)
C4 P2 C51 C52 -20.4(4)
C41 P2 C51 C52 110.3(3)
C4 P2 C51 C56 158.9(3)
C41 P2 C51 C56 -70.4(3)
C56 C51 C52 C53 1.6(5)
P2 C51 C52 C53 -179.2(3)
C56 C51 C52 C57 -176.8(4)
P2 C51 C52 C57 2.5(6)
C51 C52 C53 C54 -1.0(6)
C57 C52 C53 C54 177.5(4)
C52 C53 C54 C55 -0.1(7)
C52 C53 C54 C58 179.0(5)
C53 C54 C55 C56 0.7(7)
C58 C54 C55 C56 -178.4(4)
C54 C55 C56 C51 -0.1(6)
C54 C55 C56 C59 179.9(4)
C52 C51 C56 C55 -1.1(5)
P2 C51 C56 C55 179.6(3)
C52 C51 C56 C59 179.0(4)
P2 C51 C56 C59 -0.4(5)
C71 B1 C61 C66 111.1(3)
C2 B1 C61 C66 -34.7(4)
P1 B1 C61 C66 -120.1(3)
C71 B1 C61 C62 -71.9(4)
C2 B1 C61 C62 142.3(3)
P1 B1 C61 C62 57.0(3)
C66 C61 C62 F62 -178.6(3)
B1 C61 C62 F62 4.0(4)
C66 C61 C62 C63 1.1(5)
B1 C61 C62 C63 -176.3(3)
F62 C62 C63 F63 -0.9(5)
C61 C62 C63 F63 179.4(3)
F62 C62 C63 C64 178.9(3)
C61 C62 C63 C64 -0.8(5)
F63 C63 C64 F64 1.3(5)
C62 C63 C64 F64 -178.5(3)
F63 C63 C64 C65 -179.9(3)
C62 C63 C64 C65 0.2(5)
F64 C64 C65 F65 -0.3(5)
C63 C64 C65 F65 -179.0(3)
F64 C64 C65 C66 178.7(3)
C63 C64 C65 C66 0.0(5)
F65 C65 C66 F66 -0.3(5)
C64 C65 C66 F66 -179.3(3)
F65 C65 C66 C61 179.3(3)
C64 C65 C66 C61 0.4(5)
C62 C61 C66 F66 178.8(3)
B1 C61 C66 F66 -4.0(5)
C62 C61 C66 C65 -0.9(5)
B1 C61 C66 C65 176.4(3)
C61 B1 C71 C72 6.0(5)
C2 B1 C71 C72 151.2(3)
P1 B1 C71 C72 -119.4(3)
C61 B1 C71 C76 -179.3(3)
C2 B1 C71 C76 -34.1(4)
P1 B1 C71 C76 55.2(4)
C76 C71 C72 F72 177.5(3)
B1 C71 C72 F72 -7.5(5)
C76 C71 C72 C73 -3.1(5)
B1 C71 C72 C73 172.0(3)
F72 C72 C73 F73 0.7(5)
C71 C72 C73 F73 -178.8(3)
F72 C72 C73 C74 179.6(3)
C71 C72 C73 C74 0.1(6)
F73 C73 C74 F74 2.0(6)
C72 C73 C74 F74 -176.9(3)
F73 C73 C74 C75 -177.9(3)
C72 C73 C74 C75 3.2(6)
F74 C74 C75 F75 -1.2(5)
C73 C74 C75 F75 178.7(3)
F74 C74 C75 C76 176.9(3)
C73 C74 C75 C76 -3.2(6)
F75 C75 C76 F76 -2.3(5)
C74 C75 C76 F76 179.6(3)
F75 C75 C76 C71 178.0(3)
C74 C75 C76 C71 -0.1(5)
C72 C71 C76 F76 -176.6(3)
B1 C71 C76 F76 8.1(4)
C72 C71 C76 C75 3.1(5)
B1 C71 C76 C75 -172.2(3)
C101 B2 C81 C86 -24.0(5)
C91 B2 C81 C86 102.5(4)
C101 B2 C81 C82 162.4(3)
C91 B2 C81 C82 -71.0(4)
C86 C81 C82 F82 -178.7(3)
B2 C81 C82 F82 -4.2(5)
C86 C81 C82 C83 -0.6(5)
B2 C81 C82 C83 173.9(3)
F82 C82 C83 F83 1.6(5)
C81 C82 C83 F83 -176.6(3)
F82 C82 C83 C84 178.9(3)
C81 C82 C83 C84 0.7(6)
F83 C83 C84 F84 -1.5(6)
C82 C83 C84 F84 -178.8(4)
F83 C83 C84 C85 177.2(4)
C82 C83 C84 C85 -0.1(6)
F84 C84 C85 F85 -0.6(6)
C83 C84 C85 F85 -179.4(4)
F84 C84 C85 C86 178.2(4)
C83 C84 C85 C86 -0.6(6)
C82 C81 C86 F86 178.9(3)
B2 C81 C86 F86 5.0(6)
C82 C81 C86 C85 -0.2(6)
B2 C81 C86 C85 -174.0(4)
F85 C85 C86 F86 0.4(6)
C84 C85 C86 F86 -178.4(4)
F85 C85 C86 C81 179.5(4)
C84 C85 C86 C81 0.7(7)
C101 B2 C91 C96 -127.5(4)
C81 B2 C91 C96 106.9(4)
C101 B2 C91 C92 60.0(5)
C81 B2 C91 C92 -65.6(4)
C96 C91 C92 F92 -179.1(3)
B2 C91 C92 F92 -5.9(6)
C96 C91 C92 C93 -0.4(6)
B2 C91 C92 C93 172.8(4)
F92 C92 C93 F93 -1.8(6)
C91 C92 C93 F93 179.5(4)
F92 C92 C93 C94 178.2(4)
C91 C92 C93 C94 -0.5(7)
F93 C93 C94 F94 -0.2(7)
C92 C93 C94 F94 179.8(4)
F93 C93 C94 C95 -178.8(4)
C92 C93 C94 C95 1.2(7)
F94 C94 C95 F95 1.6(6)
C93 C94 C95 F95 -179.7(4)
F94 C94 C95 C96 -179.6(4)
C93 C94 C95 C96 -1.0(6)
F95 C95 C96 F96 -1.0(5)
C94 C95 C96 F96 -179.7(4)
F95 C95 C96 C91 178.8(4)
C94 C95 C96 C91 0.1(6)
C92 C91 C96 F96 -179.6(3)
B2 C91 C96 F96 7.3(5)
C92 C91 C96 C95 0.6(6)
B2 C91 C96 C95 -172.5(4)
C91 B2 C101 C102 11.2(6)
C81 B2 C101 C102 130.8(4)
C91 B2 C101 C106 -170.1(3)
C81 B2 C101 C106 -50.5(5)
C106 C101 C102 F102 -177.3(4)
B2 C101 C102 F102 1.4(6)
C106 C101 C102 C103 2.6(6)
B2 C101 C102 C103 -178.7(4)
F102 C102 C103 F103 -2.1(6)
C101 C102 C103 F103 178.0(4)
F102 C102 C103 C104 179.3(4)
C101 C102 C103 C104 -0.6(7)
F103 C103 C104 F104 0.0(7)
C102 C103 C104 F104 178.5(4)
F103 C103 C104 C105 -179.7(4)
C102 C103 C104 C105 -1.1(7)
F104 C104 C105 F105 1.3(7)
C103 C104 C105 F105 -179.0(4)
F104 C104 C105 C106 -179.2(4)
C103 C104 C105 C106 0.5(7)
F105 C105 C106 F106 0.8(6)
C104 C105 C106 F106 -178.7(4)
F105 C105 C106 C101 -178.5(4)
C104 C105 C106 C101 1.9(7)
C102 C101 C106 F106 177.3(3)
B2 C101 C106 F106 -1.5(5)
C102 C101 C106 C105 -3.3(6)
B2 C101 C106 C105 177.8(4)

loop_
_platon_squeeze_void_nr
_platon_squeeze_void_average_x
_platon_squeeze_void_average_y
_platon_squeeze_void_average_z
_platon_squeeze_void_volume
_platon_squeeze_void_count_electrons
_platon_squeeze_void_content
1 0.500 0.500 0.500 194 42 ' '
